data_1001107
loop_
_publ_author_name
'Hervieu, M'
'Rebbah, A'
'Desgardin, G'
'Raveau, B'

_publ_section_title
;
Layer Structure: The Oxides A~3~ Ti~5~ M O~14~
;
_journal_coden_ASTM JSSCBI
_journal_name_full 'Journal of Solid State Chemistry'
_journal_page_first 200
_journal_page_last 206
_journal_paper_doi 10.1016/0022-4596(80)90494-6
_journal_volume 35
_journal_year 1980
_chemical_formula_structural 'K3 Ti5 Ta O14'
_chemical_formula_sum 'K3 O14 Ta Ti5'
_chemical_name_systematic 'Tripotassium pentatitanium tantalum oxide'
_space_group_IT_number 12
_symmetry_cell_setting monoclinic
_symmetry_Int_Tables_number 12
_symmetry_space_group_name_Hall '-C 2y'
_symmetry_space_group_name_H-M 'C 1 2/m 1'
_cell_angle_alpha 90
_cell_angle_beta 101.28(1)
_cell_angle_gamma 90
_cell_formula_units_Z 2
_cell_length_a 18.363(2)
_cell_length_b 3.791(1)
_cell_length_c 9.174(1)
_cell_volume 626.3
_exptl_crystal_density_meas 3.95
_refine_ls_R_factor_all 0.07
_cod_database_code 1001107

loop_
_symmetry_equiv_pos_as_xyz
x,y,z
x,-y,z
-x,-y,-z
-x,y,-z
1/2+x,1/2+y,z
1/2+x,1/2-y,z
1/2-x,1/2-y,-z
1/2-x,1/2+y,-z

loop_
_atom_site_label
_atom_site_type_symbol
_atom_site_symmetry_multiplicity
_atom_site_Wyckoff_symbol
_atom_site_fract_x
_atom_site_fract_y
_atom_site_fract_z
_atom_site_occupancy
_atom_site_attached_hydrogens
_atom_site_calc_flag
K1 K1+ 4 i -0.010(2) 0. 0.054(4) 0.5 0 d
K2 K1+ 4 i 0.0806(6) 0. 0.623(2) 1. 0 d
Ti1 Ti4+ 4 i 0.6253(3) 0. 0.321(1) 0.6 0 d
Ta1 Ta5+ 4 i 0.6253(3) 0. 0.321(1) 0.4 0 d
Ti2 Ti4+ 4 i 0.6784(6) 0. 0.020(2) 0.95 0 d
Ta2 Ta5+ 4 i 0.6784(6) 0. 0.20(2) 0.05 0 d
Ti3 Ti4+ 4 i 0.7310(6) 0. 0.716(1) 0.95 0 d
Ta3 Ta5+ 4 i 0.7310(6) 0. 0.716(1) 0.05 0 d
O1 O2- 4 i 0.528(2) 0. 0.387(4) 1. 0 d
O2 O2- 4 i 0.600(1) 0. 0.104(3) 1. 0 d
O3 O2- 4 i 0.651(1) 0. 0.801(4) 1. 0 d
O4 O2- 4 i 0.683(1) 0. 0.524(4) 1. 0 d
O5 O2- 4 i 0.741(1) 0. 0.250(3) 1. 0 d
O6 O2- 4 i 0.794(1) 0. 0.981(4) 1. 0 d
O7 O2- 4 i 0.848(1) 0. 0.661(4) 1. 0 d

loop_
_atom_type_symbol
_atom_type_oxidation_number
K1+ 1.000
Ti4+ 4.000
Ta5+ 5.000
O2- -2.000
